data_1574761
loop_
_publ_author_name
'Faltejsek, Jan'
'Urbanovsk&#xfd;, Peter'
'Kub&#xed;&#x10d;ek, Vojt&#x11b;ch'
'Havl&#xed;&#x10d;kov&#xe1;, Jana'
'C&#xed;sa&#x159;ov&#xe1;, Ivana'
'Kotek, Jan'
'Hermann, Petr'

_publ_section_title
;
 Extraordinary kinetic inertness of lanthanide(iii) complexes of
 pyridine-rigidified 18-membered hexaazamacrocycles with four acetate
 pendant arms.
;
_journal_issue 27
_journal_name_full 'Chemical science'
_journal_page_first 12558
_journal_page_last 12567
_journal_paper_doi 10.1039/d5sc01893e
_journal_volume 16
_journal_year 2025
_chemical_formula_moiety 'C26 H33 N6 O8 Pr, 3(H2 O), 2(Cl)'
_chemical_formula_sum 'C26 H39 Cl2 N6 O11 Pr'
_chemical_formula_weight 823.44
_space_group_crystal_system monoclinic
_space_group_IT_number 15
_space_group_name_Hall '-C 2yc'
_space_group_name_H-M_alt 'C 1 2/c 1'
_atom_sites_solution_hydrogens mixed
_atom_sites_solution_primary direct
_atom_sites_solution_secondary difmap
_audit_creation_method SHELXL-2017/1
_audit_update_record
;
2025-02-10 deposited with the CCDC.	2025-05-30 downloaded from the CCDC.
;
_cell_angle_alpha 90
_cell_angle_beta 93.3480(10)
_cell_angle_gamma 90
_cell_formula_units_Z 4
_cell_length_a 16.5314(6)
_cell_length_b 19.3002(7)
_cell_length_c 9.6305(4)
_cell_measurement_reflns_used 9943
_cell_measurement_temperature 120(2)
_cell_measurement_theta_max 27.4822
_cell_measurement_theta_min 2.4683
_cell_volume 3067.5(2)
_computing_cell_refinement 'SAINT V8.40B (Bruker AXS LLC, 2019)'
_computing_data_collection 'Bruker Instrument Service vV6.2.16'
_computing_data_reduction 'SAINT V8.40B (Bruker AXS LLC, 2019)'
_computing_structure_refinement 'SHELXL-2017/1 (Sheldrick, 2017)'
_computing_structure_solution 'XT, VERSION 2018/2'
_diffrn_ambient_temperature 120(2)
_diffrn_detector_area_resol_mean 7.3910
_diffrn_measured_fraction_theta_full 1.000
_diffrn_measured_fraction_theta_max 0.995
_diffrn_measurement_device 'Bruker D8 VENTURE'
_diffrn_measurement_method '\f and \w scans'
_diffrn_radiation_type MoK\a
_diffrn_radiation_wavelength 0.71073
_diffrn_reflns_av_R_equivalents 0.0217
_diffrn_reflns_av_unetI/netI 0.0164
_diffrn_reflns_Laue_measured_fraction_full 1.000
_diffrn_reflns_Laue_measured_fraction_max 0.995
_diffrn_reflns_limit_h_max 21
_diffrn_reflns_limit_h_min -21
_diffrn_reflns_limit_k_max 21
_diffrn_reflns_limit_k_min -25
_diffrn_reflns_limit_l_max 12
_diffrn_reflns_limit_l_min -12
_diffrn_reflns_number 17230
_diffrn_reflns_point_group_measured_fraction_full 1.000
_diffrn_reflns_point_group_measured_fraction_max 0.995
_diffrn_reflns_theta_full 25.242
_diffrn_reflns_theta_max 27.501
_diffrn_reflns_theta_min 2.110
_diffrn_source 'microfocus sealed tube'
_exptl_absorpt_coefficient_mu 1.833
_exptl_absorpt_correction_T_max 0.90
_exptl_absorpt_correction_T_min 0.80
_exptl_absorpt_correction_type multi-scan
_exptl_absorpt_process_details
;
Krause, L., Herbst-Irmer, R., Sheldrick, G. M., Stalke, D. (2015).
"Comparison of silver and molybdenum microfocus X-ray sources for
single-crystal structure determination"
J. Appl. Cryst. 48, 3-10.
doi:10.1107/S1600576714022985
;
_exptl_crystal_colour 'light green'
_exptl_crystal_density_diffrn 1.783
_exptl_crystal_description bar
_exptl_crystal_F_000 1672
_exptl_crystal_size_max 0.216
_exptl_crystal_size_mid 0.104
_exptl_crystal_size_min 0.058
_refine_diff_density_max 1.026
_refine_diff_density_min -1.510
_refine_diff_density_rms 0.171
_refine_ls_extinction_method none
_refine_ls_goodness_of_fit_ref 1.238
_refine_ls_hydrogen_treatment constr
_refine_ls_matrix_type full
_refine_ls_number_parameters 213
_refine_ls_number_reflns 3520
_refine_ls_number_restraints 0
_refine_ls_restrained_S_all 1.238
_refine_ls_R_factor_all 0.0439
_refine_ls_R_factor_gt 0.0426
_refine_ls_shift/su_max 0.000
_refine_ls_shift/su_mean 0.000
_refine_ls_structure_factor_coef Fsqd
_refine_ls_weighting_details 'w=1/[\s^2^(Fo^2^)+(0.0431P)^2^+45.4066P] where P=(Fo^2^+2Fc^2^)/3'
_refine_ls_weighting_scheme calc
_refine_ls_wR_factor_gt 0.1228
_refine_ls_wR_factor_ref 0.1237
_reflns_Friedel_coverage 0.000
_reflns_number_gt 3441
_reflns_number_total 3520
_reflns_threshold_expression 'I > 2\s(I)'
_cod_data_source_file d5sc01893e2.cif
_cod_data_source_block haf12_pr_stop_tyc
_cod_depositor_comments
;
The following automatic conversions were performed:

data item '_exptl_absorpt_correction_type' value 'Multi-Scan' was
changed to 'multi-scan' in accordance with the
/home/data/users/saulius/crontab/automatic-downloads/rss-feeds/RSC/lib/dictionaries/cif_core.dic
dictionary named 'cif_core.dic' version 2.4.2 last updated on
2011-04-26.

Automatic conversion script
Id: cif_fix_values 8170 2020-07-09 18:12:32Z antanas 

 Adding full bibliography for 1574757--1574764.cif.
;
_cod_original_sg_symbol_H-M 'C 2/c'
_cod_database_code 1574761
_shelx_shelxl_version_number 2017/1
_shelx_space_group_comment
;
The symmetry employed for this shelxl refinement is uniquely defined
by the following loop, which should always be used as a source of
symmetry information in preference to the above space-group names.
They are only intended as comments.
;
_shelx_estimated_absorpt_t_min 0.693
_shelx_estimated_absorpt_t_max 0.901

loop_
_space_group_symop_operation_xyz
'x, y, z'
'-x, y, -z+1/2'
'x+1/2, y+1/2, z'
'-x+1/2, y+1/2, -z+1/2'
'-x, -y, -z'
'x, -y, z-1/2'
'-x+1/2, -y+1/2, -z'
'x+1/2, -y+1/2, z-1/2'

loop_
_atom_site_label
_atom_site_type_symbol
_atom_site_fract_x
_atom_site_fract_y
_atom_site_fract_z
_atom_site_U_iso_or_equiv
_atom_site_adp_type
_atom_site_occupancy
_atom_site_site_symmetry_order
_atom_site_calc_flag
_atom_site_refinement_flags_posn
_atom_site_refinement_flags_adp
_atom_site_refinement_flags_occupancy
_atom_site_disorder_assembly
_atom_site_disorder_group
Pr1 Pr 0.500000 0.29411(2) 0.250000 0.01352(12) Uani 1 2 d S T P . .
N1 N 0.6033(2) 0.29368(19) 0.0547(4) 0.0111(7) Uani 1 1 d . . . . .
C2 C 0.6361(3) 0.3531(2) 0.0133(4) 0.0138(8) Uani 1 1 d . . . . .
C3 C 0.6097(3) 0.4190(2) 0.0812(5) 0.0151(9) Uani 1 1 d . . . . .
H31 H 0.654203 0.453201 0.079245 0.018 Uiso 1 1 calc R U . . .
H32 H 0.562545 0.438173 0.025789 0.018 Uiso 1 1 calc R U . . .
N4 N 0.5874(2) 0.41022(19) 0.2262(4) 0.0110(7) Uani 1 1 d . . . . .
C5 C 0.5446(3) 0.4730(2) 0.2722(5) 0.0159(9) Uani 1 1 d . . . . .
H51 H 0.570283 0.514533 0.233308 0.019 Uiso 1 1 calc R U . . .
H52 H 0.550844 0.476264 0.374883 0.019 Uiso 1 1 calc R U . . .
C6 C 0.4821(3) 0.1154(2) 0.1752(4) 0.0120(8) Uani 1 1 d . . . . .
H61 H 0.500607 0.073458 0.127139 0.014 Uiso 1 1 calc R U . . .
H62 H 0.422281 0.113470 0.175662 0.014 Uiso 1 1 calc R U . . .
N7 N 0.5060(2) 0.17778(18) 0.0973(4) 0.0093(7) Uani 1 1 d . . . . .
C8 C 0.5869(3) 0.1680(2) 0.0430(4) 0.0124(8) Uani 1 1 d . . . . .
H81 H 0.583373 0.132888 -0.032035 0.015 Uiso 1 1 calc R U . . .
H82 H 0.624627 0.150267 0.118465 0.015 Uiso 1 1 calc R U . . .
C9 C 0.6202(3) 0.2345(2) -0.0129(4) 0.0118(8) Uani 1 1 d . . . . .
C10 C 0.6877(3) 0.3559(3) -0.0954(5) 0.0175(9) Uani 1 1 d . . . . .
H101 H 0.712750 0.398285 -0.118963 0.021 Uiso 1 1 calc R U . . .
C11 C 0.7020(3) 0.2959(3) -0.1684(5) 0.0190(10) Uani 1 1 d . . . . .
H111 H 0.735072 0.296863 -0.245745 0.023 Uiso 1 1 calc R U . . .
C12 C 0.6676(3) 0.2346(3) -0.1275(5) 0.0155(9) Uani 1 1 d . . . . .
H121 H 0.676134 0.193008 -0.177171 0.019 Uiso 1 1 calc R U . . .
C20 C 0.6603(3) 0.4003(2) 0.3190(5) 0.0154(9) Uani 1 1 d . . . . .
H201 H 0.693831 0.442797 0.320937 0.019 Uiso 1 1 calc R U . . .
H202 H 0.693084 0.361600 0.284752 0.019 Uiso 1 1 calc R U . . .
C21 C 0.6343(3) 0.3841(2) 0.4642(5) 0.0167(9) Uani 1 1 d . . . . .
O211 O 0.5679(2) 0.35412(19) 0.4746(4) 0.0230(8) Uani 1 1 d . . . . .
O212 O 0.6816(3) 0.4014(2) 0.5673(4) 0.0291(9) Uani 1 1 d . . . . .
H212 H 0.718294 0.426046 0.544733 0.05(2) Uiso 1 1 d R . . . .
C30 C 0.4449(3) 0.1896(2) -0.0181(4) 0.0109(8) Uani 1 1 d . . . . .
H301 H 0.433692 0.145730 -0.068736 0.013 Uiso 1 1 calc R U . . .
H302 H 0.465767 0.223649 -0.084179 0.013 Uiso 1 1 calc R U . . .
C31 C 0.3681(3) 0.2167(2) 0.0394(5) 0.0112(8) Uani 1 1 d . . . . .
O311 O 0.36889(18) 0.23922(16) 0.1609(3) 0.0110(6) Uani 1 1 d . . . . .
O312 O 0.30549(19) 0.21589(18) -0.0451(3) 0.0153(6) Uani 1 1 d . . . . .
H312 H 0.268714 0.253241 -0.023061 0.03(4) Uiso 0.5 1 d R . P . .
Cl1 Cl 0.90225(15) 0.54208(11) 0.7591(2) 0.0590(5) Uani 1 1 d . . . . .
O1W O 0.8109(3) 0.4829(3) 0.5141(6) 0.0457(12) Uani 1 1 d . . . . .
H11W H 0.836520 0.498968 0.602578 0.068 Uiso 1 1 d R U . . .
H12W H 0.842745 0.447611 0.470806 0.068 Uiso 1 1 d R U . . .
O2W O 0.500000 0.3671(11) 0.750000 0.052(4) Uani 0.62(3) 2 d S T P A 1
H21W H 0.531100 0.363315 0.679200 0.077 Uiso 0.5 1 d R U P . .
H22W H 0.445074 0.348289 0.741597 0.077 Uiso 0.5 1 d R U P . .
O2V O 0.500000 0.3293(18) 0.750000 0.052(4) Uani 0.38(3) 2 d S T P A 2

loop_
_atom_site_aniso_label
_atom_site_aniso_U_11
_atom_site_aniso_U_22
_atom_site_aniso_U_33
_atom_site_aniso_U_23
_atom_site_aniso_U_13
_atom_site_aniso_U_12
Pr1 0.01405(19) 0.01261(19) 0.01376(19) 0.000 -0.00045(12) 0.000
N1 0.0117(17) 0.0143(18) 0.0071(16) -0.0007(13) -0.0006(13) -0.0001(14)
C2 0.014(2) 0.018(2) 0.0083(19) 0.0020(16) -0.0025(16) -0.0008(17)
C3 0.019(2) 0.014(2) 0.012(2) 0.0040(16) 0.0021(17) -0.0016(17)
N4 0.0144(17) 0.0084(16) 0.0099(17) -0.0009(13) -0.0009(13) -0.0014(13)
C5 0.024(2) 0.0075(19) 0.017(2) -0.0026(16) 0.0007(18) 0.0006(17)
C6 0.017(2) 0.0104(19) 0.0074(19) -0.0006(15) -0.0055(16) -0.0012(16)
N7 0.0090(16) 0.0099(16) 0.0087(16) -0.0002(13) -0.0018(13) 0.0008(13)
C8 0.0105(19) 0.015(2) 0.0113(19) -0.0036(16) 0.0000(15) 0.0021(16)
C9 0.0092(18) 0.018(2) 0.0081(18) -0.0020(16) -0.0019(15) 0.0012(16)
C10 0.014(2) 0.027(2) 0.012(2) 0.0040(18) 0.0012(17) -0.0032(18)
C11 0.014(2) 0.033(3) 0.010(2) 0.0015(18) 0.0028(16) 0.0007(19)
C12 0.013(2) 0.025(2) 0.0090(19) -0.0036(17) -0.0006(16) 0.0036(17)
C20 0.017(2) 0.016(2) 0.013(2) 0.0007(16) -0.0029(17) -0.0038(17)
C21 0.024(2) 0.011(2) 0.016(2) 0.0000(16) -0.0033(18) 0.0022(17)
O211 0.032(2) 0.0195(17) 0.0176(17) 0.0048(14) 0.0072(15) 0.0032(15)
O212 0.049(3) 0.0214(19) 0.0152(17) -0.0010(14) -0.0095(17) -0.0013(18)
C30 0.0107(19) 0.0143(19) 0.0074(18) -0.0024(15) -0.0033(15) 0.0015(15)
C31 0.0123(19) 0.0086(18) 0.0124(19) 0.0023(15) -0.0027(15) -0.0017(15)
O311 0.0095(14) 0.0153(15) 0.0078(13) 0.0002(11) -0.0015(11) 0.0001(11)
O312 0.0115(15) 0.0218(17) 0.0118(15) -0.0016(12) -0.0062(12) 0.0010(13)
Cl1 0.0731(14) 0.0463(11) 0.0567(12) -0.0066(9) -0.0040(10) 0.0071(10)
O1W 0.027(2) 0.041(3) 0.068(3) -0.003(2) -0.013(2) 0.0021(19)
O2W 0.057(6) 0.069(11) 0.030(4) 0.000 0.011(4) 0.000
O2V 0.057(6) 0.069(11) 0.030(4) 0.000 0.011(4) 0.000

loop_
_atom_type_symbol
_atom_type_description
_atom_type_scat_dispersion_real
_atom_type_scat_dispersion_imag
_atom_type_scat_source
C C 0.0033 0.0016 'International Tables Vol C Tables 4.2.6.8 and 6.1.1.4'
H H 0.0000 0.0000 'International Tables Vol C Tables 4.2.6.8 and 6.1.1.4'
Cl Cl 0.1484 0.1585 'International Tables Vol C Tables 4.2.6.8 and 6.1.1.4'
N N 0.0061 0.0033 'International Tables Vol C Tables 4.2.6.8 and 6.1.1.4'
O O 0.0106 0.0060 'International Tables Vol C Tables 4.2.6.8 and 6.1.1.4'
Pr Pr -0.2180 2.8214 'International Tables Vol C Tables 4.2.6.8 and 6.1.1.4'

loop_
_geom_angle_atom_site_label_1
_geom_angle_atom_site_label_2
_geom_angle_atom_site_label_3
_geom_angle
_geom_angle_site_symmetry_1
_geom_angle_site_symmetry_3
_geom_angle_publ_flag
O311 Pr1 O311 130.24(14) . 2_655 ?
O311 Pr1 N1 70.04(10) . 2_655 ?
O311 Pr1 N1 109.80(10) 2_655 2_655 ?
O311 Pr1 N1 109.80(10) . . ?
O311 Pr1 N1 70.04(10) 2_655 . ?
N1 Pr1 N1 179.64(16) 2_655 . ?
O311 Pr1 O211 141.14(11) . . ?
O311 Pr1 O211 65.78(11) 2_655 . ?
N1 Pr1 O211 71.12(11) 2_655 . ?
N1 Pr1 O211 109.05(11) . . ?
O311 Pr1 O211 65.78(11) . 2_655 ?
O311 Pr1 O211 141.14(11) 2_655 2_655 ?
N1 Pr1 O211 109.05(11) 2_655 2_655 ?
N1 Pr1 O211 71.12(11) . 2_655 ?
O211 Pr1 O211 128.06(15) . 2_655 ?
O311 Pr1 N4 141.21(10) . . ?
O311 Pr1 N4 85.60(11) 2_655 . ?
N1 Pr1 N4 116.21(11) 2_655 . ?
N1 Pr1 N4 64.12(11) . . ?
O211 Pr1 N4 59.95(11) . . ?
O211 Pr1 N4 76.67(11) 2_655 . ?
O311 Pr1 N4 85.60(11) . 2_655 ?
O311 Pr1 N4 141.21(10) 2_655 2_655 ?
N1 Pr1 N4 64.12(11) 2_655 2_655 ?
N1 Pr1 N4 116.21(11) . 2_655 ?
O211 Pr1 N4 76.67(11) . 2_655 ?
O211 Pr1 N4 59.95(11) 2_655 2_655 ?
N4 Pr1 N4 66.75(16) . 2_655 ?
O311 Pr1 N7 61.36(10) . . ?
O311 Pr1 N7 77.10(10) 2_655 . ?
N1 Pr1 N7 115.96(11) 2_655 . ?
N1 Pr1 N7 63.71(11) . . ?
O211 Pr1 N7 141.77(11) . . ?
O211 Pr1 N7 86.88(11) 2_655 . ?
N4 Pr1 N7 127.83(11) . . ?
N4 Pr1 N7 141.36(11) 2_655 . ?
O311 Pr1 N7 77.10(10) . 2_655 ?
O311 Pr1 N7 61.36(10) 2_655 2_655 ?
N1 Pr1 N7 63.71(11) 2_655 2_655 ?
N1 Pr1 N7 115.96(11) . 2_655 ?
O211 Pr1 N7 86.88(11) . 2_655 ?
O211 Pr1 N7 141.77(11) 2_655 2_655 ?
N4 Pr1 N7 141.36(11) . 2_655 ?
N4 Pr1 N7 127.83(11) 2_655 2_655 ?
N7 Pr1 N7 66.79(15) . 2_655 ?
C2 N1 C9 118.7(4) . . ?
C2 N1 Pr1 120.3(3) . . ?
C9 N1 Pr1 120.8(3) . . ?
N1 C2 C10 122.4(4) . . ?
N1 C2 C3 117.5(4) . . ?
C10 C2 C3 120.0(4) . . ?
N4 C3 C2 114.1(4) . . ?
N4 C3 H31 108.7 . . ?
C2 C3 H31 108.7 . . ?
N4 C3 H32 108.7 . . ?
C2 C3 H32 108.7 . . ?
H31 C3 H32 107.6 . . ?
C20 N4 C3 110.5(4) . . ?
C20 N4 C5 108.3(3) . . ?
C3 N4 C5 109.8(3) . . ?
C20 N4 Pr1 105.4(3) . . ?
C3 N4 Pr1 110.0(3) . . ?
C5 N4 Pr1 112.9(3) . . ?
N4 C5 C5 112.9(3) . 2_655 ?
N4 C5 H51 109.0 . . ?
C5 C5 H51 109.0 2_655 . ?
N4 C5 H52 109.0 . . ?
C5 C5 H52 109.0 2_655 . ?
H51 C5 H52 107.8 . . ?
N7 C6 C6 112.2(3) . 2_655 ?
N7 C6 H61 109.2 . . ?
C6 C6 H61 109.2 2_655 . ?
N7 C6 H62 109.2 . . ?
C6 C6 H62 109.2 2_655 . ?
H61 C6 H62 107.9 . . ?
C30 N7 C8 110.4(3) . . ?
C30 N7 C6 108.4(3) . . ?
C8 N7 C6 110.4(3) . . ?
C30 N7 Pr1 103.7(2) . . ?
C8 N7 Pr1 111.3(2) . . ?
C6 N7 Pr1 112.4(2) . . ?
N7 C8 C9 112.0(4) . . ?
N7 C8 H81 109.2 . . ?
C9 C8 H81 109.2 . . ?
N7 C8 H82 109.2 . . ?
C9 C8 H82 109.2 . . ?
H81 C8 H82 107.9 . . ?
N1 C9 C12 121.5(4) . . ?
N1 C9 C8 117.2(4) . . ?
C12 C9 C8 121.3(4) . . ?
C11 C10 C2 118.7(5) . . ?
C11 C10 H101 120.6 . . ?
C2 C10 H101 120.6 . . ?
C12 C11 C10 119.2(4) . . ?
C12 C11 H111 120.4 . . ?
C10 C11 H111 120.4 . . ?
C11 C12 C9 119.3(4) . . ?
C11 C12 H121 120.4 . . ?
C9 C12 H121 120.4 . . ?
N4 C20 C21 108.7(4) . . ?
N4 C20 H201 110.0 . . ?
C21 C20 H201 110.0 . . ?
N4 C20 H202 110.0 . . ?
C21 C20 H202 110.0 . . ?
H201 C20 H202 108.3 . . ?
O211 C21 O212 124.1(5) . . ?
O211 C21 C20 117.8(4) . . ?
O212 C21 C20 118.1(4) . . ?
C21 O211 Pr1 118.0(3) . . ?
C21 O212 H212 112.3 . . ?
N7 C30 C31 109.4(3) . . ?
N7 C30 H301 109.8 . . ?
C31 C30 H301 109.8 . . ?
N7 C30 H302 109.8 . . ?
C31 C30 H302 109.8 . . ?
H301 C30 H302 108.2 . . ?
O311 C31 O312 124.4(4) . . ?
O311 C31 C30 120.1(4) . . ?
O312 C31 C30 115.5(4) . . ?
C31 O311 Pr1 115.4(3) . . ?
C31 O312 H312 110.2 . . ?
H11W O1W H12W 112.2 . . ?
H21W O2W H22W 119.2 . . ?
H21W O2W H21W 170.5 . 2_656 ?
H22W O2W H21W 56.7 . 2_656 ?
H21W O2V H22W 101.0 . . ?
H21W O2V H21W 106.4 . 2_656 ?
H22W O2V H21W 50.2 . 2_656 ?

loop_
_geom_bond_atom_site_label_1
_geom_bond_atom_site_label_2
_geom_bond_distance
_geom_bond_site_symmetry_2
_geom_bond_publ_flag
Pr1 O311 2.518(3) . ?
Pr1 O311 2.518(3) 2_655 ?
Pr1 N1 2.613(4) 2_655 ?
Pr1 N1 2.613(4) . ?
Pr1 O211 2.645(4) . ?
Pr1 O211 2.645(4) 2_655 ?
Pr1 N4 2.683(4) . ?
Pr1 N4 2.683(4) 2_655 ?
Pr1 N7 2.689(4) . ?
Pr1 N7 2.689(4) 2_655 ?
N1 C2 1.338(6) . ?
N1 C9 1.352(6) . ?
C2 C10 1.390(6) . ?
C2 C3 1.507(6) . ?
C3 N4 1.475(6) . ?
C3 H31 0.9900 . ?
C3 H32 0.9900 . ?
N4 C20 1.470(6) . ?
N4 C5 1.484(6) . ?
C5 C5 1.512(9) 2_655 ?
C5 H51 0.9900 . ?
C5 H52 0.9900 . ?
C6 N7 1.484(5) . ?
C6 C6 1.525(8) 2_655 ?
C6 H61 0.9900 . ?
C6 H62 0.9900 . ?
N7 C30 1.474(5) . ?
N7 C8 1.477(5) . ?
C8 C9 1.508(6) . ?
C8 H81 0.9900 . ?
C8 H82 0.9900 . ?
C9 C12 1.390(6) . ?
C10 C11 1.382(7) . ?
C10 H101 0.9500 . ?
C11 C12 1.380(7) . ?
C11 H111 0.9500 . ?
C12 H121 0.9500 . ?
C20 C21 1.519(6) . ?
C20 H201 0.9900 . ?
C20 H202 0.9900 . ?
C21 O211 1.251(6) . ?
C21 O212 1.272(6) . ?
O212 H212 0.8105 . ?
C30 C31 1.508(6) . ?
C30 H301 0.9900 . ?
C30 H302 0.9900 . ?
C31 O311 1.248(5) . ?
C31 O312 1.278(5) . ?
O312 H312 0.9744 . ?
O1W H11W 0.9803 . ?
O1W H12W 0.9692 . ?
O2W H21W 0.8806 . ?
O2W H22W 0.9768 . ?
O2W H21W 0.8806 2_656 ?
O2V H21W 1.0963 . ?
O2V H22W 0.9784 . ?
